data_7241044
loop_
_publ_author_name
'Court\'e, Marc'
'Ye, Jun'
'Jiang, Hui'
'Ganguly, Rakesh'
'Tang, Shasha'
'Kloc, Christian'
'Fichou, Denis'

_publ_section_title
;
 Tuning the \p-\p overlap and charge transport in single crystals of an
 organic semiconductor via solvation and polymorphism.
;
_journal_issue 35
_journal_name_full 'Physical chemistry chemical physics : PCCP'
_journal_page_first 19855
_journal_page_last 19863
_journal_paper_doi 10.1039/d0cp03109g
_journal_volume 22
_journal_year 2020
_chemical_formula_sum 'C40 H29 Cl O2'
_chemical_formula_weight 577.08
_space_group_crystal_system monoclinic
_space_group_IT_number 15
_space_group_name_Hall '-C 2yc'
_space_group_name_H-M_alt 'C 1 2/c 1'
_atom_sites_solution_hydrogens geom
_audit_update_record
;
2019-05-17 deposited with the CCDC.	2020-08-06 downloaded from the CCDC.
;
_cell_angle_alpha 90
_cell_angle_beta 118.835(4)
_cell_angle_gamma 90
_cell_formula_units_Z 4
_cell_length_a 31.3116(19)
_cell_length_b 6.1363(3)
_cell_length_c 17.3304(11)
_cell_measurement_reflns_used 3115
_cell_measurement_temperature 103.(2)
_cell_measurement_theta_max 66.6736
_cell_measurement_theta_min 3.2224
_cell_volume 2917.0(3)
_computing_cell_refinement 'SAINT V8.38A (Bruker AXS Inc., 2017)'
_computing_data_collection 'APEX3 (Bruker AXS Inc., 2017)'
_computing_data_reduction 'SAINT V8.38A (Bruker AXS Inc., 2017)'
_computing_publication_material 'APEX3 (Bruker AXS Inc., 2017)'
_computing_structure_refinement 'SHELXL-2016/6 (Sheldrick, 2016)'
_computing_structure_solution 'XS, VERSION 2013/1'
_diffrn_ambient_temperature 103.(2)
_diffrn_detector_area_resol_mean 8.3333
_diffrn_measured_fraction_theta_full 0.999
_diffrn_measured_fraction_theta_max 0.999
_diffrn_measurement_device_type 'CCD area detector'
_diffrn_measurement_method 'phi and omega scans'
_diffrn_radiation_monochromator 'Multilayer Mirror'
_diffrn_radiation_type CuK\a
_diffrn_radiation_wavelength 1.54178
_diffrn_reflns_av_R_equivalents 0.1072
_diffrn_reflns_av_unetI/netI 0.0757
_diffrn_reflns_limit_h_max 36
_diffrn_reflns_limit_h_min -36
_diffrn_reflns_limit_k_max 7
_diffrn_reflns_limit_k_min -6
_diffrn_reflns_limit_l_max 20
_diffrn_reflns_limit_l_min -20
_diffrn_reflns_number 12422
_diffrn_reflns_theta_full 66.67
_diffrn_reflns_theta_max 66.67
_diffrn_reflns_theta_min 3.22
_diffrn_source 'Incoatec Microfocus Source'
_diffrn_source_type 'Bruker Kappa Duo APEX2'
_exptl_absorpt_coefficient_mu 1.435
_exptl_absorpt_correction_T_max 0.99
_exptl_absorpt_correction_T_min 0.36
_exptl_absorpt_correction_type multi-scan
_exptl_absorpt_process_details
;
SADABS-2016/2 - Bruker AXS area detector scaling and absorption correction
;
_exptl_crystal_colour red
_exptl_crystal_density_diffrn 1.314
_exptl_crystal_density_method 'not measured'
_exptl_crystal_description plate
_exptl_crystal_F_000 1208
_exptl_crystal_size_max 0.200
_exptl_crystal_size_mid 0.060
_exptl_crystal_size_min 0.005
_refine_diff_density_max 0.305
_refine_diff_density_min -0.318
_refine_ls_extinction_method none
_refine_ls_goodness_of_fit_ref 1.077
_refine_ls_hydrogen_treatment constr
_refine_ls_matrix_type full
_refine_ls_number_parameters 214
_refine_ls_number_reflns 2587
_refine_ls_number_restraints 45
_refine_ls_restrained_S_all 1.070
_refine_ls_R_factor_all 0.0915
_refine_ls_R_factor_gt 0.0655
_refine_ls_shift/su_max 0.000
_refine_ls_shift/su_mean 0.000
_refine_ls_structure_factor_coef Fsqd
_refine_ls_weighting_details 'w=1/[\s^2^(Fo^2^)+(0.0640P)^2^+6.3324P] where P=(Fo^2^+2Fc^2^)/3'
_refine_ls_weighting_scheme calc
_refine_ls_wR_factor_gt 0.1631
_refine_ls_wR_factor_ref 0.1791
_reflns_number_gt 1895
_reflns_number_total 2587
_reflns_threshold_expression 'I > 2\s(I)'
_cod_data_source_file d0cp03109g1.cif
_cod_data_source_block pap23s
_cod_depositor_comments
;
The following automatic conversions were performed:

data item '_exptl_absorpt_correction_type' value 'Multi-Scan' was
changed to 'multi-scan' in accordance with the
/home/data/users/saulius/crontab/automatic-downloads/rss-feeds/RSC/lib/dictionaries/cif_core.dic
dictionary named 'cif_core.dic' version 2.4.2 last updated on
2011-04-26.

Automatic conversion script
Id: cif_fix_values 7556 2019-12-06 15:28:31Z antanas 

 Adding full bibliography for 7241040--7241044.cif.
;
_cod_database_code 7241044

loop_
_space_group_symop_operation_xyz
'x, y, z'
'-x, y, -z+1/2'
'x+1/2, y+1/2, z'
'-x+1/2, y+1/2, -z+1/2'
'-x, -y, -z'
'x, -y, z-1/2'
'-x+1/2, -y+1/2, -z'
'x+1/2, -y+1/2, z-1/2'

loop_
_atom_site_type_symbol
_atom_site_label
_atom_site_fract_x
_atom_site_fract_y
_atom_site_fract_z
_atom_site_U_iso_or_equiv
_atom_site_adp_type
_atom_site_calc_flag
_atom_site_refinement_flags_adp
_atom_site_refinement_flags_occupancy
_atom_site_refinement_flags_posn
_atom_site_occupancy
_atom_site_disorder_assembly
_atom_site_disorder_group
C C1 0.26501(10) 0.8648(4) 0.62260(18) 0.0206(6) Uani d . . . 1 . .
C C2 0.27629(10) 1.0520(4) 0.59756(18) 0.0216(6) Uani d . . . 1 . .
H H2 0.306579 1.119482 0.635566 0.026 Uiso calc U . R 1 . .
C C3 0.24400(10) 1.1558(4) 0.51456(18) 0.0209(6) Uani d . . . 1 . .
C C4 0.19827(10) 1.0423(4) 0.46542(19) 0.0213(6) Uani d . . . 1 . .
H H4 0.174101 1.10453 0.411868 0.026 Uiso calc U . R 1 . .
C C5 0.18846(10) 0.8533(4) 0.49204(18) 0.0215(6) Uani d . . . 1 . .
C C6 0.14470(10) 0.7190(4) 0.44438(19) 0.0226(6) Uani d . . . 1 . .
C C7 0.13967(11) 0.5233(4) 0.4810(2) 0.0254(6) Uani d . . . 1 . .
H H7 0.163662 0.482439 0.538723 0.03 Uiso calc U . R 1 . .
C C8 0.09958(11) 0.3884(5) 0.4331(2) 0.0296(7) Uani d . . . 1 . .
H H8 0.096398 0.256151 0.458319 0.036 Uiso calc U . R 1 . .
C C9 0.06443(11) 0.4460(5) 0.3490(2) 0.0317(7) Uani d . . . 1 . .
H H9 0.037362 0.352874 0.316354 0.038 Uiso calc U . R 1 . .
C C10 0.06883(11) 0.6394(5) 0.3127(2) 0.0335(7) Uani d . . . 1 . .
H H10 0.044578 0.67967 0.255146 0.04 Uiso calc U . R 1 . .
C C11 0.10854(11) 0.7755(5) 0.3599(2) 0.0280(7) Uani d . . . 1 . .
H H11 0.111086 0.908469 0.334387 0.034 Uiso calc U . R 1 . .
C C12 0.29578(10) 0.7407(4) 0.70367(18) 0.0213(6) Uani d . . . 1 . .
C C13 0.28264(10) 0.5317(4) 0.71532(19) 0.0236(6) Uani d . . . 1 . .
H H13 0.253243 0.469216 0.670989 0.028 Uiso calc U . R 1 . .
C C14 0.31193(11) 0.4133(5) 0.79087(19) 0.0262(6) Uani d . . . 1 . .
H H14 0.302402 0.271133 0.798171 0.031 Uiso calc U . R 1 . .
C C15 0.35524(11) 0.5026(5) 0.8560(2) 0.0284(7) Uani d . . . 1 . .
H H15 0.37531 0.421712 0.90775 0.034 Uiso calc U . R 1 . .
C C16 0.36891(11) 0.7089(5) 0.8450(2) 0.0298(7) Uani d . . . 1 . .
H H16 0.398533 0.769717 0.889303 0.036 Uiso calc U . R 1 . .
C C17 0.33967(10) 0.8287(5) 0.76950(19) 0.0257(6) Uani d . . . 1 . .
H H17 0.34945 0.970548 0.762481 0.031 Uiso calc U . R 1 . .
O O1 0.22142(7) 0.7575(3) 0.57084(12) 0.0222(5) Uani d . . . 1 . .
Cl Cl1 0.45779(8) 0.1862(4) -0.12259(17) 0.0670(7) Uani d . P . 0.5 A -1
C C1S 0.4838(2) 0.3836(8) -0.0444(3) 0.0407(16) Uani d . P G 0.5 A -1
C C2S 0.48122(18) 0.3644(7) 0.0332(4) 0.038(2) Uani d . P G 0.5 A -1
H H2S 0.465685 0.24157 0.042277 0.046 Uiso calc U P R 0.5 A -1
C C3S 0.5014(2) 0.5247(9) 0.0976(3) 0.0455(19) Uani d . P G 0.5 A -1
H H3S 0.499657 0.511569 0.150624 0.055 Uiso calc U P R 0.5 A -1
C C4S 0.5241(2) 0.7044(8) 0.0844(4) 0.053(2) Uani d . P G 0.5 A -1
H H4S 0.537927 0.814028 0.128355 0.064 Uiso calc U P R 0.5 A -1
C C5S 0.52669(18) 0.7237(6) 0.0068(4) 0.054(2) Uani d . P G 0.5 A -1
H H5S 0.542225 0.846493 -0.00226 0.065 Uiso calc U P R 0.5 A -1
C C6S 0.50651(19) 0.5633(9) -0.0576(3) 0.043(2) Uani d . P G 0.5 A -1
H H6S 0.508253 0.576495 -0.110607 0.052 Uiso calc U P R 0.5 A -1

loop_
_atom_site_aniso_label
_atom_site_aniso_U_11
_atom_site_aniso_U_22
_atom_site_aniso_U_33
_atom_site_aniso_U_12
_atom_site_aniso_U_13
_atom_site_aniso_U_23
C1 0.0230(13) 0.0138(12) 0.0233(14) 0.0008(11) 0.0099(11) -0.0026(11)
C2 0.0236(14) 0.0140(13) 0.0243(15) -0.0003(11) 0.0092(12) -0.0018(11)
C3 0.0270(14) 0.0116(12) 0.0231(14) 0.0010(11) 0.0113(12) -0.0022(10)
C4 0.0250(14) 0.0125(13) 0.0259(15) 0.0021(11) 0.0118(12) -0.0012(11)
C5 0.0239(13) 0.0167(13) 0.0217(14) 0.0038(11) 0.0092(11) -0.0005(11)
C6 0.0236(14) 0.0167(13) 0.0281(15) -0.0004(11) 0.0131(12) -0.0033(11)
C7 0.0261(14) 0.0186(14) 0.0267(15) 0.0001(12) 0.0089(12) 0.0013(12)
C8 0.0301(15) 0.0217(15) 0.0359(17) -0.0063(13) 0.0151(14) -0.0011(13)
C9 0.0269(15) 0.0316(17) 0.0319(17) -0.0097(13) 0.0104(13) -0.0038(13)
C10 0.0281(15) 0.0367(18) 0.0273(16) -0.0037(14) 0.0067(13) 0.0018(13)
C11 0.0291(15) 0.0244(15) 0.0275(16) -0.0032(12) 0.0114(13) 0.0031(12)
C12 0.0259(14) 0.0167(13) 0.0228(14) 0.0050(11) 0.0131(12) 0.0009(11)
C13 0.0265(14) 0.0178(13) 0.0259(15) -0.0015(12) 0.0122(12) 0.0003(11)
C14 0.0298(15) 0.0224(14) 0.0294(16) 0.0042(12) 0.0166(13) 0.0047(12)
C15 0.0308(15) 0.0274(16) 0.0254(15) 0.0070(13) 0.0123(13) 0.0061(12)
C16 0.0269(15) 0.0312(16) 0.0261(16) 0.0005(13) 0.0087(13) -0.0002(13)
C17 0.0268(14) 0.0193(14) 0.0284(16) -0.0003(12) 0.0113(12) 0.0018(12)
O1 0.0243(10) 0.0153(9) 0.0219(10) -0.0011(8) 0.0072(8) 0.0025(7)
Cl1 0.0481(12) 0.0720(15) 0.0813(16) 0.0038(11) 0.0315(12) -0.0264(13)
C1S 0.030(4) 0.040(4) 0.051(4) 0.012(3) 0.018(3) 0.006(3)
C2S 0.041(5) 0.025(4) 0.053(5) 0.005(4) 0.026(4) 0.007(4)
C3S 0.044(4) 0.043(4) 0.048(5) 0.018(3) 0.020(4) 0.005(3)
C4S 0.043(5) 0.035(4) 0.075(6) -0.002(4) 0.022(5) -0.024(4)
C5S 0.031(4) 0.049(5) 0.078(6) 0.005(4) 0.022(4) 0.012(4)
C6S 0.034(4) 0.047(5) 0.051(5) 0.011(4) 0.022(4) 0.013(4)

loop_
_atom_type_symbol
_atom_type_description
_atom_type_scat_dispersion_real
_atom_type_scat_dispersion_imag
_atom_type_scat_source
C C 0.0181 0.0091 'International Tables Vol C Tables 4.2.6.8 and 6.1.1.4'
H H 0.0000 0.0000 'International Tables Vol C Tables 4.2.6.8 and 6.1.1.4'
Cl Cl 0.3639 0.7018 'International Tables Vol C Tables 4.2.6.8 and 6.1.1.4'
O O 0.0492 0.0322 'International Tables Vol C Tables 4.2.6.8 and 6.1.1.4'

loop_
_geom_angle_atom_site_label_1
_geom_angle_atom_site_label_2
_geom_angle_atom_site_label_3
_geom_angle_site_symmetry_1
_geom_angle_site_symmetry_3
_geom_angle
_geom_angle_publ_flag
C2 C1 O1 . . 122.1(2) ?
C2 C1 C12 . . 126.9(3) ?
O1 C1 C12 . . 111.0(2) ?
C1 C2 C3 . . 122.3(3) ?
C3 C3 C4 7_576 . 123.7(3) ?
C3 C3 C2 7_576 . 123.2(3) ?
C4 C3 C2 . . 113.1(2) ?
C5 C4 C3 . . 122.8(3) ?
C4 C5 O1 . . 121.5(2) ?
C4 C5 C6 . . 126.9(3) ?
O1 C5 C6 . . 111.5(2) ?
C11 C6 C7 . . 118.4(3) ?
C11 C6 C5 . . 121.1(3) ?
C7 C6 C5 . . 120.3(3) ?
C8 C7 C6 . . 120.2(3) ?
C9 C8 C7 . . 120.4(3) ?
C10 C9 C8 . . 119.7(3) ?
C9 C10 C11 . . 120.4(3) ?
C10 C11 C6 . . 120.8(3) ?
C13 C12 C17 . . 118.6(3) ?
C13 C12 C1 . . 120.7(3) ?
C17 C12 C1 . . 120.6(2) ?
C14 C13 C12 . . 120.8(3) ?
C13 C14 C15 . . 120.1(3) ?
C16 C15 C14 . . 119.7(3) ?
C15 C16 C17 . . 120.5(3) ?
C16 C17 C12 . . 120.2(3) ?
C5 O1 C1 . . 118.0(2) ?
C2S C1S C6S . . 120.0 ?
C2S C1S Cl1 . . 118.7(4) ?
C6S C1S Cl1 . . 121.2(4) ?
C1S C2S C3S . . 120.0 ?
C4S C3S C2S . . 120.0 ?
C3S C4S C5S . . 120.0 ?
C6S C5S C4S . . 120.0 ?
C5S C6S C1S . . 120.0 ?

loop_
_geom_bond_atom_site_label_1
_geom_bond_atom_site_label_2
_geom_bond_site_symmetry_2
_geom_bond_distance
_geom_bond_publ_flag
C1 C2 . 1.334(4) ?
C1 O1 . 1.386(3) ?
C1 C12 . 1.475(4) ?
C2 C3 . 1.447(4) ?
C3 C3 7_576 1.384(5) ?
C3 C4 . 1.444(4) ?
C4 C5 . 1.338(4) ?
C5 O1 . 1.384(3) ?
C5 C6 . 1.465(4) ?
C6 C11 . 1.395(4) ?
C6 C7 . 1.402(4) ?
C7 C8 . 1.395(4) ?
C8 C9 . 1.383(4) ?
C9 C10 . 1.381(4) ?
C10 C11 . 1.390(4) ?
C12 C13 . 1.391(4) ?
C12 C17 . 1.403(4) ?
C13 C14 . 1.387(4) ?
C14 C15 . 1.391(4) ?
C15 C16 . 1.379(4) ?
C16 C17 . 1.391(4) ?
Cl1 C1S . 1.704(4) ?
C1S C2S . 1.39 ?
C1S C6S . 1.39 ?
C2S C3S . 1.39 ?
C3S C4S . 1.39 ?
C4S C5S . 1.39 ?
C5S C6S . 1.39 ?
